data_9001701
loop_
_publ_author_name
'Downs, R. T.'
'Hazen, R. M.'
'Finger, L. W.'

_publ_section_title
;
 Crystal chemistry of lead aluminosilicate hollandite: A new high-pressure
 synthetic phase with octahedral Si
;
_journal_name_full 'American Mineralogist'
_journal_page_first 937
_journal_page_last 940
_journal_volume 80
_journal_year 1995
_chemical_formula_sum 'Al1.6 O8 Pb2.198 Si2.4'
_chemical_name_mineral Pb(Al,Si)4O8
_space_group_IT_number 79
_symmetry_space_group_name_Hall 'I 4'
_symmetry_space_group_name_H-M 'I 4'
_cell_angle_alpha 90
_cell_angle_beta 90
_cell_angle_gamma 90
_cell_length_a 9.414
_cell_length_b 9.414
_cell_length_c 2.75
_cell_formula_units_Z 2
_cell_volume 243.714
_database_code_amcsd 0001757
_exptl_crystal_density_diffrn 9.457
_cod_original_formula_sum 'Pb2.198 (Si2.4 Al1.6) O8'
_cod_database_code 9001701
_amcsd_formula_title Pb(Al,Si)4O8

loop_
_space_group_symop_operation_xyz
x,y,z
1/2+x,1/2+y,1/2+z
-y,x,z
1/2-y,1/2+x,1/2+z
-x,-y,z
1/2-x,1/2-y,1/2+z
y,-x,z
1/2+y,1/2-x,1/2+z

loop_
_atom_site_label
_atom_site_fract_x
_atom_site_fract_y
_atom_site_fract_z
_atom_site_occupancy
_atom_site_U_iso_or_equiv
Pb1 0.04350 0.00000 0.41460 0.46600 0.01900
Pb2 0.00000 0.00000 0.71790 0.33400 0.01900
Si 0.35100 0.16380 0.00000 0.60000 0.00773
Al 0.35100 0.16380 0.00000 0.40000 0.00773
O1 0.15460 0.20160 0.00000 1.00000 0.00507
O2 0.54180 0.16410 0.00000 1.00000 0.00507

loop_
_cod_related_entry_id
_cod_related_entry_database
_cod_related_entry_code
1 AMCSD 0001757
